data_2013270
loop_
_publ_author_name
'Parvez, Masood'
'Umbreen, Sumaira'
'Ansari, Farzana Latif'

_publ_section_title
;
 Derivatives of
 4-(2-hydroxylphenyl)-2-phenyl-2,3-dihydro-1,5-benzothiazepine
;
_journal_issue 6
_journal_name_full 'Acta Crystallographica Section C'
_journal_page_first o298
_journal_page_last o301
_journal_paper_doi 10.1107/S0108270103008345
_journal_volume 59
_journal_year 2003
_chemical_formula_iupac 'C21 H16 Cl N O S'
_chemical_formula_moiety 'C21 H16 Cl N O S'
_chemical_formula_sum 'C21 H16 Cl N O S'
_chemical_formula_weight 365.86
_chemical_name_common
;
?
;
_chemical_name_systematic
;
2-(4-chlorophenyl)-4-(2-hydroxylphenyl)-2-phenyl-2,3-dihydro-1,5-
benzothiazepine
;
_space_group_IT_number 14
_symmetry_cell_setting monoclinic
_symmetry_space_group_name_Hall '-P 2ybc'
_symmetry_space_group_name_H-M 'P 1 21/c 1'
_atom_sites_solution_hydrogens geom
_atom_sites_solution_primary direct
_atom_sites_solution_secondary difmap
_cell_angle_alpha 90.00
_cell_angle_beta 97.02(2)
_cell_angle_gamma 90.00
_cell_formula_units_Z 4
_cell_length_a 18.036(9)
_cell_length_b 4.836(2)
_cell_length_c 19.790(11)
_cell_measurement_reflns_used 9054
_cell_measurement_temperature 173(2)
_cell_measurement_theta_max 25.0
_cell_measurement_theta_min 4.1
_cell_volume 1713.2(15)
_computing_cell_refinement 'HKL DENZO (Otwinowski & Minor, 1997)'
_computing_data_collection 'COLLECT (Hooft, 1998)'
_computing_data_reduction 'HKL SCALEPACK (Otwinowski & Minor, 1997)'
_computing_molecular_graphics 'ORTEPII (Johnson, 1976)'
_computing_publication_material 'SHELXL97 (Sheldrick, 1997)'
_computing_structure_refinement 'SHELXL97 (Sheldrick, 1997)'
_computing_structure_solution 'SAPI91 (Fan, 1991)'
_diffrn_ambient_temperature 173(2)
_diffrn_measured_fraction_theta_full 0.992
_diffrn_measured_fraction_theta_max 0.992
_diffrn_measurement_device_type 'Nonius KappaCCD Area Detector'
_diffrn_measurement_method ' \w and \f '
_diffrn_radiation_monochromator graphite
_diffrn_radiation_source 'fine-focus sealed tube'
_diffrn_radiation_type MoK\a
_diffrn_radiation_wavelength 0.71073
_diffrn_reflns_av_R_equivalents 0.064
_diffrn_reflns_av_sigmaI/netI 0.064
_diffrn_reflns_limit_h_max 20
_diffrn_reflns_limit_h_min -21
_diffrn_reflns_limit_k_max 5
_diffrn_reflns_limit_k_min -5
_diffrn_reflns_limit_l_max 23
_diffrn_reflns_limit_l_min -23
_diffrn_reflns_number 9054
_diffrn_reflns_theta_full 25.0
_diffrn_reflns_theta_max 25.0
_diffrn_reflns_theta_min 4.1
_exptl_absorpt_coefficient_mu 0.353
_exptl_absorpt_correction_T_max 0.982
_exptl_absorpt_correction_T_min 0.901
_exptl_absorpt_correction_type multi-scan
_exptl_absorpt_process_details '(SORTAV; Blessing, 1997)'
_exptl_crystal_colour yellow
_exptl_crystal_density_diffrn 1.419
_exptl_crystal_density_meas ?
_exptl_crystal_density_method 'not measured'
_exptl_crystal_description needle
_exptl_crystal_F_000 760
_exptl_crystal_size_max 0.15
_exptl_crystal_size_mid 0.08
_exptl_crystal_size_min 0.06
_refine_diff_density_max 0.21
_refine_diff_density_min -0.32
_refine_ls_extinction_method none
_refine_ls_goodness_of_fit_ref 1.02
_refine_ls_hydrogen_treatment constr
_refine_ls_matrix_type full
_refine_ls_number_parameters 227
_refine_ls_number_reflns 2987
_refine_ls_number_restraints 0
_refine_ls_restrained_S_all 1.02
_refine_ls_R_factor_all 0.076
_refine_ls_R_factor_gt 0.044
_refine_ls_shift/su_max 0.001
_refine_ls_shift/su_mean 0.000
_refine_ls_structure_factor_coef Fsqd
_refine_ls_weighting_details 'calc w = 1/[\s^2^(Fo^2^)+(0.058P)^2^] where P = (Fo^2^+2Fc^2^)/3'
_refine_ls_weighting_scheme calc
_refine_ls_wR_factor_gt 0.097
_refine_ls_wR_factor_ref 0.113
_reflns_number_gt 2093
_reflns_number_total 2987
_reflns_threshold_expression I>2\s(I)
_cod_data_source_file fr1416.cif
_cod_data_source_block IVa
_cod_depositor_comments
;
The following automatic conversions were performed:
'_symmetry_cell_setting' value 'Monoclinic' changed to 'monoclinic'
according to '/home/saulius/struct/CIF-dictionaries/cif_core.dic'
dictionary named 'cif_core.dic' version 2.4.1 from 2010-06-29.

Automatic conversion script
Id: cif_fix_enum 1527 2010-12-29 10:47:43Z saulius 

The following automatic conversions were performed:

'_symmetry_cell_setting' value 'Monoclinic' changed to 'monoclinic'
according to /home/saulius/struct/CIF-dictionaries/cif_core.dic
dictionary named 'cif_core.dic' version 2.4.1 from
2010-06-29.

'_exptl_absorpt_correction_type' value 'Multi-scan'
changed to 'multi-scan' according to
/home/saulius/struct/CIF-dictionaries/cif_core.dic dictionary named
'cif_core.dic' version 2.4.1 from 2010-06-29.

Automatic conversion script
Id: cif_fix_values 1715 2011-07-08 13:25:40Z adriana 

The following automatic conversions were performed:

'_exptl_crystal_density_meas' value 'not measured' was changed to '?'
- the value is perceived as not measured.

Automatic conversion script
Id: cif_fix_values 3008 2015-01-20 13:52:24Z robertas 
;
_cod_original_sg_symbol_H-M 'P 21/c'
_cod_database_code 2013270
_cod_database_fobs_code 2013270

loop_
_symmetry_equiv_pos_as_xyz
'x, y, z'
'-x, y+1/2, -z+1/2'
'-x, -y, -z'
'x, -y-1/2, z-1/2'

loop_
_atom_site_label
_atom_site_fract_x
_atom_site_fract_y
_atom_site_fract_z
_atom_site_U_iso_or_equiv
_atom_site_adp_type
_atom_site_calc_flag
_atom_site_refinement_flags
_atom_site_occupancy
_atom_site_disorder_assembly
_atom_site_disorder_group
_atom_site_type_symbol
C1 0.89138(13) 0.3863(5) 0.59156(12) 0.0292(6) Uani d . 1 . . C
C2 0.85176(13) 0.3364(5) 0.64726(13) 0.0289(6) Uani d . 1 . . C
S3 0.78231(3) 0.07528(13) 0.64579(3) 0.0319(2) Uani d . 1 . . S
C4 0.70901(13) 0.1897(5) 0.57907(13) 0.0293(6) Uani d . 1 . . C
H4 0.6878 0.0189 0.5557 0.035 Uiso calc R 1 . . H
C5 0.74426(13) 0.3586(5) 0.52527(13) 0.0307(6) Uani d . 1 . . C
H5A 0.7058 0.3970 0.4863 0.037 Uiso calc R 1 . . H
H5B 0.7620 0.5379 0.5452 0.037 Uiso calc R 1 . . H
C6 0.80873(13) 0.2076(5) 0.50029(13) 0.0293(6) Uani d . 1 . . C
N7 0.87641(11) 0.2375(4) 0.52969(10) 0.0307(5) Uani d . 1 . . N
C8 0.95000(14) 0.5748(5) 0.59769(13) 0.0333(6) Uani d . 1 . . C
H8 0.9772 0.6067 0.5602 0.040 Uiso calc R 1 . . H
C9 0.96897(14) 0.7162(5) 0.65808(14) 0.0345(6) Uani d . 1 . . C
H9 1.0079 0.8494 0.6614 0.041 Uiso calc R 1 . . H
C10 0.93128(14) 0.6641(5) 0.71396(14) 0.0346(6) Uani d . 1 . . C
H10 0.9453 0.7583 0.7557 0.041 Uiso calc R 1 . . H
C11 0.87314(14) 0.4741(5) 0.70867(13) 0.0324(6) Uani d . 1 . . C
H11 0.8477 0.4374 0.7470 0.039 Uiso calc R 1 . . H
C12 0.64449(13) 0.3399(5) 0.60472(13) 0.0302(6) Uani d . 1 . . C
C13 0.57203(14) 0.2881(6) 0.57518(14) 0.0405(7) Uani d . 1 . . C
H13 0.5638 0.1559 0.5396 0.049 Uiso calc R 1 . . H
C14 0.51160(15) 0.4246(6) 0.59638(15) 0.0442(7) Uani d . 1 . . C
H14 0.4623 0.3870 0.5756 0.053 Uiso calc R 1 . . H
C15 0.52385(14) 0.6161(6) 0.64814(14) 0.0371(7) Uani d . 1 . . C
C16 0.59512(14) 0.6760(5) 0.67793(14) 0.0364(6) Uani d . 1 . . C
H16 0.6031 0.8114 0.7128 0.044 Uiso calc R 1 . . H
C17 0.65493(13) 0.5363(5) 0.65639(13) 0.0326(6) Uani d . 1 . . C
H17 0.7041 0.5753 0.6773 0.039 Uiso calc R 1 . . H
C18 0.79630(14) 0.0132(5) 0.44247(12) 0.0296(6) Uani d . 1 . . C
C19 0.72434(14) -0.0415(6) 0.41025(13) 0.0369(6) Uani d . 1 . . C
H19 0.6833 0.0567 0.4244 0.044 Uiso calc R 1 . . H
C20 0.71120(16) -0.2336(6) 0.35868(13) 0.0417(7) Uani d . 1 . . C
H20 0.6619 -0.2660 0.3374 0.050 Uiso calc R 1 . . H
C21 0.77109(17) -0.3793(6) 0.33824(14) 0.0425(7) Uani d . 1 . . C
H21 0.7625 -0.5134 0.3031 0.051 Uiso calc R 1 . . H
C22 0.84269(16) -0.3304(6) 0.36864(14) 0.0406(7) Uani d . 1 . . C
H22 0.8832 -0.4308 0.3542 0.049 Uiso calc R 1 . . H
C23 0.85631(14) -0.1354(5) 0.42036(13) 0.0325(6) Uani d . 1 . . C
O24 0.92787(9) -0.0941(4) 0.44721(9) 0.0414(5) Uani d . 1 . . O
H24 0.9291 0.0131 0.4807 0.062 Uiso calc R 1 . . H
Cl25 0.44800(4) 0.78184(17) 0.67724(4) 0.0541(3) Uani d . 1 . . Cl

loop_
_atom_site_aniso_label
_atom_site_aniso_U_11
_atom_site_aniso_U_22
_atom_site_aniso_U_33
_atom_site_aniso_U_12
_atom_site_aniso_U_13
_atom_site_aniso_U_23
C1 0.0245(13) 0.0320(14) 0.0307(14) 0.0054(11) 0.0023(10) -0.0001(11)
C2 0.0229(13) 0.0306(14) 0.0324(14) 0.0038(10) -0.0002(11) 0.0041(11)
S3 0.0287(4) 0.0313(4) 0.0349(4) 0.0005(3) 0.0007(3) 0.0059(3)
C4 0.0288(13) 0.0289(14) 0.0295(14) 0.0014(11) 0.0005(11) -0.0023(11)
C5 0.0300(13) 0.0316(14) 0.0297(14) 0.0035(11) 0.0007(11) 0.0014(11)
C6 0.0288(13) 0.0291(14) 0.0299(14) 0.0034(11) 0.0036(11) 0.0049(11)
N7 0.0287(11) 0.0334(12) 0.0303(12) -0.0017(9) 0.0043(9) -0.0003(10)
C8 0.0284(13) 0.0352(15) 0.0361(15) 0.0010(12) 0.0034(11) 0.0042(12)
C9 0.0271(13) 0.0341(15) 0.0414(16) -0.0015(11) 0.0005(12) -0.0021(13)
C10 0.0325(14) 0.0328(15) 0.0364(16) 0.0048(12) -0.0036(12) -0.0007(12)
C11 0.0323(14) 0.0327(15) 0.0315(15) 0.0063(12) 0.0014(11) 0.0043(12)
C12 0.0290(13) 0.0303(14) 0.0311(15) -0.0010(11) 0.0023(11) 0.0049(11)
C13 0.0308(15) 0.0483(17) 0.0406(17) 0.0020(13) -0.0028(12) -0.0065(13)
C14 0.0260(14) 0.0544(19) 0.0504(18) 0.0010(13) -0.0024(12) -0.0062(15)
C15 0.0282(14) 0.0394(16) 0.0449(17) 0.0061(12) 0.0091(12) 0.0039(13)
C16 0.0375(15) 0.0354(15) 0.0370(16) 0.0015(12) 0.0072(12) -0.0016(12)
C17 0.0227(13) 0.0344(15) 0.0407(16) -0.0021(11) 0.0033(11) -0.0006(12)
C18 0.0322(14) 0.0304(14) 0.0264(14) 0.0002(11) 0.0049(11) 0.0025(11)
C19 0.0358(15) 0.0433(16) 0.0315(15) 0.0032(12) 0.0040(12) -0.0002(13)
C20 0.0435(16) 0.0443(17) 0.0352(16) -0.0016(13) -0.0039(13) -0.0034(14)
C21 0.0585(19) 0.0412(17) 0.0277(15) -0.0022(14) 0.0052(13) -0.0048(13)
C22 0.0485(17) 0.0408(16) 0.0348(16) 0.0026(13) 0.0138(13) -0.0025(13)
C23 0.0349(15) 0.0362(15) 0.0274(14) -0.0007(12) 0.0077(11) 0.0064(11)
O24 0.0331(10) 0.0493(12) 0.0432(12) 0.0031(9) 0.0100(8) -0.0089(9)
Cl25 0.0342(4) 0.0629(5) 0.0673(6) 0.0121(3) 0.0146(4) -0.0054(4)

loop_
_atom_type_symbol
_atom_type_description
_atom_type_scat_dispersion_real
_atom_type_scat_dispersion_imag
_atom_type_scat_source
C C 0.0033 0.0016 'International Tables Vol C Tables 4.2.6.8 and 6.1.1.4'
H H 0.0000 0.0000 'International Tables Vol C Tables 4.2.6.8 and 6.1.1.4'
N N 0.0061 0.0033 'International Tables Vol C Tables 4.2.6.8 and 6.1.1.4'
O O 0.0106 0.0060 'International Tables Vol C Tables 4.2.6.8 and 6.1.1.4'
S S 0.1246 0.1234 'International Tables Vol C Tables 4.2.6.8 and 6.1.1.4'
Cl Cl 0.1484 0.1585 'International Tables Vol C Tables 4.2.6.8 and 6.1.1.4'

loop_
_geom_angle_atom_site_label_1
_geom_angle_atom_site_label_2
_geom_angle_atom_site_label_3
_geom_angle
_geom_angle_publ_flag
C8 C1 C2 119.9(2) n
C8 C1 N7 118.1(2) n
C2 C1 N7 121.9(2) n
C11 C2 C1 119.1(2) n
C11 C2 S3 118.15(19) n
C1 C2 S3 122.30(19) n
C2 S3 C4 103.99(12) y
C12 C4 C5 112.2(2) n
C12 C4 S3 114.81(18) n
C5 C4 S3 109.59(17) n
C12 C4 H4 106.6 n
C5 C4 H4 106.6 n
S3 C4 H4 106.6 n
C6 C5 C4 111.7(2) n
C6 C5 H5A 109.3 n
C4 C5 H5A 109.3 n
C6 C5 H5B 109.3 n
C4 C5 H5B 109.3 n
H5A C5 H5B 107.9 n
N7 C6 C18 117.7(2) n
N7 C6 C5 121.4(2) n
C18 C6 C5 120.8(2) n
C6 N7 C1 121.0(2) y
C9 C8 C1 120.3(2) n
C9 C8 H8 119.8 n
C1 C8 H8 119.8 n
C8 C9 C10 120.3(2) n
C8 C9 H9 119.9 n
C10 C9 H9 119.9 n
C11 C10 C9 119.9(2) n
C11 C10 H10 120.1 n
C9 C10 H10 120.1 n
C10 C11 C2 120.4(2) n
C10 C11 H11 119.8 n
C2 C11 H11 119.8 n
C13 C12 C17 117.9(2) n
C13 C12 C4 119.7(2) n
C17 C12 C4 122.3(2) n
C14 C13 C12 121.5(3) n
C14 C13 H13 119.2 n
C12 C13 H13 119.2 n
C15 C14 C13 119.0(2) n
C15 C14 H14 120.5 n
C13 C14 H14 120.5 n
C16 C15 C14 121.0(2) n
C16 C15 Cl25 119.4(2) n
C14 C15 Cl25 119.6(2) n
C15 C16 C17 119.2(3) n
C15 C16 H16 120.4 n
C17 C16 H16 120.4 n
C16 C17 C12 121.3(2) n
C16 C17 H17 119.4 n
C12 C17 H17 119.4 n
C19 C18 C23 117.8(2) n
C19 C18 C6 121.2(2) n
C23 C18 C6 121.0(2) n
C20 C19 C18 122.0(2) n
C20 C19 H19 119.0 n
C18 C19 H19 119.0 n
C19 C20 C21 119.2(2) n
C19 C20 H20 120.4 n
C21 C20 H20 120.4 n
C22 C21 C20 120.4(2) n
C22 C21 H21 119.8 n
C20 C21 H21 119.8 n
C21 C22 C23 120.6(3) n
C21 C22 H22 119.7 n
C23 C22 H22 119.7 n
O24 C23 C22 117.7(2) n
O24 C23 C18 122.3(2) n
C22 C23 C18 120.0(2) n
C23 O24 H24 109.5 n

loop_
_geom_bond_atom_site_label_1
_geom_bond_atom_site_label_2
_geom_bond_site_symmetry_2
_geom_bond_distance
_geom_bond_publ_flag
C1 C8 . 1.390(3) n
C1 C2 . 1.406(4) n
C1 N7 . 1.418(3) y
C2 C11 . 1.398(3) n
C2 S3 . 1.776(3) y
S3 C4 . 1.836(2) y
C4 C12 . 1.511(4) n
C4 C5 . 1.540(4) n
C4 H4 . 1.0000 n
C5 C6 . 1.507(3) n
C5 H5A . 0.9900 n
C5 H5B . 0.9900 n
C6 N7 . 1.295(3) y
C6 C18 . 1.477(3) n
C8 C9 . 1.383(4) n
C8 H8 . 0.9500 n
C9 C10 . 1.390(4) n
C9 H9 . 0.9500 n
C10 C11 . 1.389(4) n
C10 H10 . 0.9500 n
C11 H11 . 0.9500 n
C12 C13 . 1.388(3) n
C12 C17 . 1.391(4) n
C13 C14 . 1.382(4) n
C13 H13 . 0.9500 n
C14 C15 . 1.378(4) n
C14 H14 . 0.9500 n
C15 C16 . 1.378(4) n
C15 Cl25 . 1.743(3) y
C16 C17 . 1.383(4) n
C16 H16 . 0.9500 n
C17 H17 . 0.9500 n
C18 C19 . 1.400(3) n
C18 C23 . 1.413(4) n
C19 C20 . 1.379(4) n
C19 H19 . 0.9500 n
C20 C21 . 1.390(4) n
C20 H20 . 0.9500 n
C21 C22 . 1.377(4) n
C21 H21 . 0.9500 n
C22 C23 . 1.391(4) n
C22 H22 . 0.9500 n
C23 O24 . 1.349(3) y
O24 H24 . 0.8400 n

loop_
_geom_hbond_atom_site_label_D
_geom_hbond_atom_site_label_H
_geom_hbond_atom_site_label_A
_geom_hbond_distance_DH
_geom_hbond_distance_HA
_geom_hbond_distance_DA
_geom_hbond_angle_DHA
O24 H24 N7 0.84 1.80 2.543(3) 146

loop_
_geom_torsion_atom_site_label_1
_geom_torsion_atom_site_label_2
_geom_torsion_atom_site_label_3
_geom_torsion_atom_site_label_4
_geom_torsion
_geom_torsion_publ_flag
C8 C1 C2 C11 -1.3(3) n
N7 C1 C2 C11 174.9(2) n
C8 C1 C2 S3 -173.85(19) n
N7 C1 C2 S3 2.3(3) n
C11 C2 S3 C4 122.96(19) n
C1 C2 S3 C4 -64.4(2) n
C2 S3 C4 C12 -97.9(2) n
C2 S3 C4 C5 29.3(2) n
C12 C4 C5 C6 179.7(2) n
S3 C4 C5 C6 51.0(2) n
C4 C5 C6 N7 -90.1(3) n
C4 C5 C6 C18 88.0(3) n
C18 C6 N7 C1 -170.2(2) n
C5 C6 N7 C1 7.9(3) n
C8 C1 N7 C6 -135.1(2) n
C2 C1 N7 C6 48.7(3) n
C2 C1 C8 C9 -0.8(4) n
N7 C1 C8 C9 -177.1(2) n
C1 C8 C9 C10 2.2(4) n
C8 C9 C10 C11 -1.5(4) n
C9 C10 C11 C2 -0.6(4) n
C1 C2 C11 C10 2.0(3) n
S3 C2 C11 C10 174.86(18) n
C5 C4 C12 C13 94.6(3) n
S3 C4 C12 C13 -139.4(2) n
C5 C4 C12 C17 -83.7(3) n
S3 C4 C12 C17 42.2(3) n
C17 C12 C13 C14 -0.5(4) n
C4 C12 C13 C14 -178.9(3) n
C12 C13 C14 C15 -0.1(4) n
C13 C14 C15 C16 1.1(4) n
C13 C14 C15 Cl25 -178.0(2) n
C14 C15 C16 C17 -1.5(4) n
Cl25 C15 C16 C17 177.6(2) n
C15 C16 C17 C12 0.9(4) n
C13 C12 C17 C16 0.1(4) n
C4 C12 C17 C16 178.5(2) n
N7 C6 C18 C19 176.6(2) n
C5 C6 C18 C19 -1.5(4) n
N7 C6 C18 C23 0.2(4) n
C5 C6 C18 C23 -177.9(2) n
C23 C18 C19 C20 0.1(4) n
C6 C18 C19 C20 -176.4(2) n
C18 C19 C20 C21 0.5(4) n
C19 C20 C21 C22 -0.6(4) n
C20 C21 C22 C23 0.2(4) n
C21 C22 C23 O24 -178.9(2) n
C21 C22 C23 C18 0.4(4) n
C19 C18 C23 O24 178.7(2) n
C6 C18 C23 O24 -4.8(4) n
C19 C18 C23 C22 -0.6(4) n
C6 C18 C23 C22 175.9(2) n

loop_
_cod_related_entry_id
_cod_related_entry_database
_cod_related_entry_code
1 ChemSpider 18016701
